data_7044908
loop_
_publ_author_name
'Ghosh, Sagar'
'Roy, Shuvayan'
'Liu, Cai-Ming'
'Mohanta, Sasankasekhar'

_publ_section_title
;
 A nickel(ii)-manganese(ii)-azido layered coordination polymer showing a
 three-dimensional ferrimagnetic order at 35 K.
;
_journal_issue 3
_journal_name_full 'Dalton transactions (Cambridge, England : 2003)'
_journal_page_first 836
_journal_page_last 844
_journal_paper_doi 10.1039/c7dt04032f
_journal_volume 47
_journal_year 2018
_chemical_formula_sum 'C19 H20 Mn N8 Ni O4'
_chemical_formula_weight 538.08
_space_group_crystal_system monoclinic
_space_group_IT_number 14
_space_group_name_Hall '-P 2ybc'
_space_group_name_H-M_alt 'P 1 21/c 1'
_symmetry_space_group_name_Hall '-P 2ybc'
_symmetry_space_group_name_H-M 'P 1 21/c 1'
_atom_sites_solution_hydrogens geom
_audit_creation_method SHELXL-2014/7
_audit_update_record
;
2017-06-27 deposited with the CCDC.
2017-12-01 downloaded from the CCDC.
;
_cell_angle_alpha 90
_cell_angle_beta 112.105(9)
_cell_angle_gamma 90
_cell_formula_units_Z 4
_cell_length_a 9.856(2)
_cell_length_b 19.543(5)
_cell_length_c 11.990(3)
_cell_measurement_reflns_used 9909
_cell_measurement_temperature 296(2)
_cell_measurement_theta_max 28.07
_cell_measurement_theta_min 2.23
_cell_volume 2139.7(9)
_computing_cell_refinement 'Bruker SAINT'
_computing_data_collection 'Bruker APEX2'
_computing_data_reduction 'Bruker SAINT'
_computing_molecular_graphics 'Bruker SHELXTL'
_computing_publication_material 'Bruker SHELXTL'
_computing_structure_refinement 'SHELXL-2014/7 (Sheldrick, 2014)'
_computing_structure_solution 'SHELXS-97 (Sheldrick, 2008)'
_diffrn_ambient_temperature 296(2)
_diffrn_measured_fraction_theta_full 0.999
_diffrn_measured_fraction_theta_max 0.991
_diffrn_measurement_device_type 'Bruker APEX-II CCD'
_diffrn_measurement_method '\f and \w scans'
_diffrn_radiation_type MoK\a
_diffrn_radiation_wavelength 0.71073
_diffrn_reflns_av_R_equivalents 0.0269
_diffrn_reflns_av_unetI/netI 0.0188
_diffrn_reflns_Laue_measured_fraction_full 0.999
_diffrn_reflns_Laue_measured_fraction_max 0.991
_diffrn_reflns_limit_h_max 11
_diffrn_reflns_limit_h_min -13
_diffrn_reflns_limit_k_max 25
_diffrn_reflns_limit_k_min -25
_diffrn_reflns_limit_l_max 15
_diffrn_reflns_limit_l_min -15
_diffrn_reflns_number 31229
_diffrn_reflns_point_group_measured_fraction_full 0.999
_diffrn_reflns_point_group_measured_fraction_max 0.991
_diffrn_reflns_theta_full 25.242
_diffrn_reflns_theta_max 28.158
_diffrn_reflns_theta_min 2.084
_exptl_absorpt_coefficient_mu 1.516
_exptl_absorpt_correction_T_max 0.794
_exptl_absorpt_correction_T_min 0.751
_exptl_absorpt_correction_type multi-scan
_exptl_absorpt_process_details SADABS
_exptl_crystal_colour green
_exptl_crystal_density_diffrn 1.670
_exptl_crystal_description cuboid
_exptl_crystal_F_000 1100
_exptl_crystal_size_max 0.200
_exptl_crystal_size_mid 0.180
_exptl_crystal_size_min 0.160
_refine_diff_density_max 0.291
_refine_diff_density_min -0.176
_refine_diff_density_rms 0.049
_refine_ls_extinction_method none
_refine_ls_goodness_of_fit_ref 1.002
_refine_ls_hydrogen_treatment constr
_refine_ls_matrix_type full
_refine_ls_number_parameters 300
_refine_ls_number_reflns 5195
_refine_ls_number_restraints 0
_refine_ls_restrained_S_all 1.002
_refine_ls_R_factor_all 0.0341
_refine_ls_R_factor_gt 0.0266
_refine_ls_shift/su_max 0.001
_refine_ls_shift/su_mean 0.000
_refine_ls_structure_factor_coef Fsqd
_refine_ls_weighting_details 'w=1/[\s^2^(Fo^2^)+(0.0345P)^2^+1.0000P] where P=(Fo^2^+2Fc^2^)/3'
_refine_ls_weighting_scheme calc
_refine_ls_wR_factor_gt 0.0666
_refine_ls_wR_factor_ref 0.0732
_reflns_Friedel_coverage 0.000
_reflns_number_gt 4434
_reflns_number_total 5195
_reflns_threshold_expression 'I > 2\s(I)'
_cod_data_source_file c7dt04032f2.cif
_cod_data_source_block 1
_cod_depositor_comments 'Adding full bibliography for 7044908.cif.'
_cod_database_code 7044908
_shelx_shelxl_version_number 2014/7
_shelx_space_group_comment
;
The symmetry employed for this shelxl refinement is uniquely defined
by the following loop, which should always be used as a source of
symmetry information in preference to the above space-group names.
They are only intended as comments.
;
_shelx_estimated_absorpt_t_min 0.751
_shelx_estimated_absorpt_t_max 0.794

loop_
_space_group_symop_operation_xyz
'x, y, z'
'-x, y+1/2, -z+1/2'
'-x, -y, -z'
'x, -y-1/2, z-1/2'

loop_
_atom_site_label
_atom_site_type_symbol
_atom_site_fract_x
_atom_site_fract_y
_atom_site_fract_z
_atom_site_U_iso_or_equiv
_atom_site_adp_type
_atom_site_occupancy
_atom_site_site_symmetry_order
_atom_site_calc_flag
_atom_site_refinement_flags_posn
_atom_site_refinement_flags_adp
C1 C 0.7397(2) 0.15802(8) 0.93854(17) 0.0372(4) Uani 1 1 d . .
C2 C 0.8095(2) 0.15422(9) 1.06512(18) 0.0432(4) Uani 1 1 d . .
C3 C 0.9493(2) 0.17875(12) 1.1246(2) 0.0563(5) Uani 1 1 d . .
H3 H 0.9916 0.1770 1.2082 0.068 Uiso 1 1 calc R U
C4 C 1.0267(2) 0.20615(13) 1.0595(3) 0.0668(6) Uani 1 1 d . .
H4 H 1.1199 0.2241 1.0993 0.080 Uiso 1 1 calc R U
C5 C 0.9654(2) 0.20669(12) 0.9365(2) 0.0619(6) Uani 1 1 d . .
H5 H 1.0199 0.2232 0.8936 0.074 Uiso 1 1 calc R U
C6 C 0.8215(2) 0.18291(10) 0.87282(19) 0.0456(4) Uani 1 1 d . .
C7 C 0.7675(2) 0.18366(10) 0.7427(2) 0.0493(5) Uani 1 1 d . .
H7 H 0.8357 0.1953 0.7093 0.059 Uiso 1 1 calc R U
C8 C 0.6147(3) 0.17735(12) 0.5387(2) 0.0575(6) Uani 1 1 d . .
H8A H 0.7055 0.1672 0.5282 0.069 Uiso 1 1 calc R U
H8B H 0.5887 0.2244 0.5140 0.069 Uiso 1 1 calc R U
C9 C 0.4967(3) 0.13106(11) 0.4589(2) 0.0622(6) Uani 1 1 d . .
H9A H 0.5135 0.0852 0.4923 0.075 Uiso 1 1 calc R U
H9B H 0.5034 0.1292 0.3803 0.075 Uiso 1 1 calc R U
C10 C 0.3443(3) 0.15314(13) 0.44357(19) 0.0632(6) Uani 1 1 d . .
H10A H 0.3347 0.2020 0.4285 0.076 Uiso 1 1 calc R U
H10B H 0.2742 0.1302 0.3740 0.076 Uiso 1 1 calc R U
C11 C 0.1810(3) 0.11508(12) 0.53122(18) 0.0549(5) Uani 1 1 d . .
H11 H 0.1189 0.1119 0.4507 0.066 Uiso 1 1 calc R U
C12 C 0.1188(2) 0.09401(11) 0.61752(18) 0.0478(4) Uani 1 1 d . .
C13 C -0.0268(2) 0.06885(14) 0.5725(2) 0.0626(6) Uani 1 1 d . .
H13 H -0.0803 0.0697 0.4900 0.075 Uiso 1 1 calc R U
C14 C -0.0902(2) 0.04356(14) 0.6467(2) 0.0653(6) Uani 1 1 d . .
H14 H -0.1860 0.0275 0.6148 0.078 Uiso 1 1 calc R U
C15 C -0.0120(2) 0.04172(12) 0.7697(2) 0.0565(5) Uani 1 1 d . .
H15 H -0.0546 0.0238 0.8207 0.068 Uiso 1 1 calc R U
C16 C 0.1295(2) 0.06655(10) 0.81660(18) 0.0442(4) Uani 1 1 d . .
C17 C 0.1981(2) 0.09424(9) 0.74186(16) 0.0387(4) Uani 1 1 d . .
C18 C 0.7794(3) 0.11770(14) 1.24578(19) 0.0668(6) Uani 1 1 d . .
H18A H 0.8632 0.0880 1.2697 0.100 Uiso 1 1 calc R U
H18B H 0.7058 0.0983 1.2707 0.100 Uiso 1 1 calc R U
H18C H 0.8080 0.1617 1.2829 0.100 Uiso 1 1 calc R U
C19 C 0.1640(3) 0.04256(13) 1.0222(2) 0.0615(6) Uani 1 1 d . .
H19A H 0.0695 0.0623 1.0072 0.092 Uiso 1 1 calc R U
H19B H 0.2302 0.0550 1.1015 0.092 Uiso 1 1 calc R U
H19C H 0.1554 -0.0064 1.0163 0.092 Uiso 1 1 calc R U
Mn1 Mn 0.47094(3) 0.09197(2) 0.97948(2) 0.03393(8) Uani 1 1 d . .
N1 N 0.63858(19) 0.17045(8) 0.66761(15) 0.0441(4) Uani 1 1 d . .
N2 N 0.3097(2) 0.13744(9) 0.55071(14) 0.0481(4) Uani 1 1 d . .
N3 N 0.4169(3) 0.16927(10) 1.0835(2) 0.0757(6) Uani 1 1 d . .
N4 N 0.42497(17) 0.20848(7) 1.15703(14) 0.0388(3) Uani 1 1 d . .
N5 N 0.4260(2) 0.24739(9) 1.23004(16) 0.0580(5) Uani 1 1 d . .
N6 N 0.5052(2) 0.01069(8) 1.11480(15) 0.0519(4) Uani 1 1 d . .
N7 N 0.4932(2) -0.00110(8) 1.20821(15) 0.0560(5) Uani 1 1 d . .
N8 N 0.4828(4) -0.01781(13) 1.29680(19) 0.0914(8) Uani 1 1 d . .
Ni1 Ni 0.46755(3) 0.14931(2) 0.71688(2) 0.03536(7) Uani 1 1 d . .
O1 O 0.60345(13) 0.13689(6) 0.88887(11) 0.0384(3) Uani 1 1 d . .
O2 O 0.33197(13) 0.11780(6) 0.79422(10) 0.0385(3) Uani 1 1 d . .
O3 O 0.72205(17) 0.12526(9) 1.11829(12) 0.0583(4) Uani 1 1 d . .
O4 O 0.21886(16) 0.06749(8) 0.93548(13) 0.0536(4) Uani 1 1 d . .

loop_
_atom_site_aniso_label
_atom_site_aniso_U_11
_atom_site_aniso_U_22
_atom_site_aniso_U_33
_atom_site_aniso_U_23
_atom_site_aniso_U_13
_atom_site_aniso_U_12
C1 0.0407(9) 0.0284(8) 0.0417(10) -0.0004(7) 0.0143(8) 0.0007(7)
C2 0.0427(10) 0.0397(9) 0.0429(10) -0.0029(8) 0.0113(8) 0.0008(7)
C3 0.0451(11) 0.0583(13) 0.0545(13) -0.0090(10) 0.0061(10) 0.0007(9)
C4 0.0391(11) 0.0707(15) 0.0824(18) -0.0099(13) 0.0137(11) -0.0096(10)
C5 0.0480(12) 0.0605(13) 0.0821(18) 0.0007(12) 0.0301(12) -0.0078(10)
C6 0.0450(10) 0.0387(9) 0.0564(12) 0.0014(8) 0.0228(9) -0.0023(8)
C7 0.0566(12) 0.0451(10) 0.0588(13) 0.0071(9) 0.0359(11) -0.0021(9)
C8 0.0744(15) 0.0633(13) 0.0496(12) 0.0156(10) 0.0404(12) 0.0077(11)
C9 0.109(2) 0.0508(12) 0.0404(11) 0.0041(9) 0.0437(13) 0.0075(12)
C10 0.0842(17) 0.0731(15) 0.0286(10) 0.0091(9) 0.0169(11) -0.0101(12)
C11 0.0619(13) 0.0602(12) 0.0300(10) 0.0056(9) 0.0028(9) -0.0021(10)
C12 0.0434(10) 0.0537(11) 0.0401(10) 0.0030(8) 0.0087(8) 0.0006(8)
C13 0.0457(12) 0.0777(16) 0.0519(13) 0.0000(11) 0.0041(10) -0.0024(11)
C14 0.0410(11) 0.0741(16) 0.0749(17) -0.0064(13) 0.0150(11) -0.0075(10)
C15 0.0474(11) 0.0581(13) 0.0685(15) -0.0009(11) 0.0269(11) -0.0068(10)
C16 0.0441(10) 0.0434(10) 0.0459(11) 0.0013(8) 0.0180(8) -0.0011(8)
C17 0.0398(9) 0.0362(9) 0.0388(9) 0.0032(7) 0.0132(8) 0.0017(7)
C18 0.0792(16) 0.0794(16) 0.0297(10) 0.0002(10) 0.0067(10) -0.0100(13)
C19 0.0660(14) 0.0742(15) 0.0605(14) 0.0101(11) 0.0423(12) -0.0074(11)
Mn1 0.04897(16) 0.02790(13) 0.02701(13) 0.00219(9) 0.01667(11) -0.00223(10)
N1 0.0590(10) 0.0404(8) 0.0432(9) 0.0069(7) 0.0309(8) 0.0024(7)
N2 0.0655(11) 0.0482(9) 0.0278(8) 0.0061(6) 0.0141(7) -0.0019(8)
N3 0.1066(18) 0.0509(11) 0.0869(16) -0.0276(11) 0.0560(14) -0.0089(11)
N4 0.0444(8) 0.0307(7) 0.0449(9) -0.0025(6) 0.0209(7) -0.0017(6)
N5 0.0972(14) 0.0370(8) 0.0522(10) -0.0074(7) 0.0424(10) -0.0094(9)
N6 0.0852(13) 0.0358(8) 0.0397(9) 0.0088(6) 0.0290(9) 0.0050(8)
N7 0.0988(15) 0.0337(8) 0.0413(10) -0.0022(7) 0.0329(10) 0.0024(8)
N8 0.163(3) 0.0819(16) 0.0473(12) 0.0006(11) 0.0597(15) 0.0034(16)
Ni1 0.04635(14) 0.03505(12) 0.02640(12) 0.00570(8) 0.01564(10) -0.00174(9)
O1 0.0421(7) 0.0418(6) 0.0294(6) 0.0034(5) 0.0112(5) -0.0077(5)
O2 0.0421(6) 0.0427(6) 0.0297(6) 0.0062(5) 0.0126(5) -0.0050(5)
O3 0.0565(9) 0.0788(10) 0.0309(7) 0.0057(7) 0.0067(6) -0.0129(8)
O4 0.0507(8) 0.0727(9) 0.0431(8) 0.0068(7) 0.0243(7) -0.0134(7)

loop_
_atom_type_symbol
_atom_type_description
_atom_type_scat_dispersion_real
_atom_type_scat_dispersion_imag
_atom_type_scat_source
C C 0.0033 0.0016 'International Tables Vol C Tables 4.2.6.8 and 6.1.1.4'
H H 0.0000 0.0000 'International Tables Vol C Tables 4.2.6.8 and 6.1.1.4'
N N 0.0061 0.0033 'International Tables Vol C Tables 4.2.6.8 and 6.1.1.4'
O O 0.0106 0.0060 'International Tables Vol C Tables 4.2.6.8 and 6.1.1.4'
Mn Mn 0.3368 0.7283 'International Tables Vol C Tables 4.2.6.8 and 6.1.1.4'
Ni Ni 0.3393 1.1124 'International Tables Vol C Tables 4.2.6.8 and 6.1.1.4'

loop_
_geom_angle_atom_site_label_1
_geom_angle_atom_site_label_2
_geom_angle_atom_site_label_3
_geom_angle
_geom_angle_site_symmetry_1
_geom_angle_site_symmetry_3
O1 C1 C6 123.87(17) . .
O1 C1 C2 118.12(16) . .
C6 C1 C2 118.00(17) . .
O3 C2 C3 125.69(19) . .
O3 C2 C1 112.59(16) . .
C3 C2 C1 121.7(2) . .
C2 C3 C4 119.8(2) . .
C2 C3 H3 120.1 . .
C4 C3 H3 120.1 . .
C5 C4 C3 119.8(2) . .
C5 C4 H4 120.1 . .
C3 C4 H4 120.1 . .
C4 C5 C6 121.8(2) . .
C4 C5 H5 119.1 . .
C6 C5 H5 119.1 . .
C1 C6 C5 118.7(2) . .
C1 C6 C7 123.45(18) . .
C5 C6 C7 117.80(19) . .
N1 C7 C6 128.49(18) . .
N1 C7 H7 115.8 . .
C6 C7 H7 115.8 . .
N1 C8 C9 113.08(17) . .
N1 C8 H8A 109.0 . .
C9 C8 H8A 109.0 . .
N1 C8 H8B 109.0 . .
C9 C8 H8B 109.0 . .
H8A C8 H8B 107.8 . .
C8 C9 C10 113.78(19) . .
C8 C9 H9A 108.8 . .
C10 C9 H9A 108.8 . .
C8 C9 H9B 108.8 . .
C10 C9 H9B 108.8 . .
H9A C9 H9B 107.7 . .
N2 C10 C9 112.33(18) . .
N2 C10 H10A 109.1 . .
C9 C10 H10A 109.1 . .
N2 C10 H10B 109.1 . .
C9 C10 H10B 109.1 . .
H10A C10 H10B 107.9 . .
N2 C11 C12 128.71(18) . .
N2 C11 H11 115.6 . .
C12 C11 H11 115.6 . .
C17 C12 C13 119.1(2) . .
C17 C12 C11 122.97(18) . .
C13 C12 C11 117.83(19) . .
C14 C13 C12 121.7(2) . .
C14 C13 H13 119.1 . .
C12 C13 H13 119.1 . .
C13 C14 C15 119.9(2) . .
C13 C14 H14 120.1 . .
C15 C14 H14 120.1 . .
C16 C15 C14 119.8(2) . .
C16 C15 H15 120.1 . .
C14 C15 H15 120.1 . .
O4 C16 C15 125.88(19) . .
O4 C16 C17 112.39(16) . .
C15 C16 C17 121.72(19) . .
O2 C17 C12 124.65(17) . .
O2 C17 C16 117.66(16) . .
C12 C17 C16 117.68(17) . .
O3 C18 H18A 109.5 . .
O3 C18 H18B 109.5 . .
H18A C18 H18B 109.5 . .
O3 C18 H18C 109.5 . .
H18A C18 H18C 109.5 . .
H18B C18 H18C 109.5 . .
O4 C19 H19A 109.5 . .
O4 C19 H19B 109.5 . .
H19A C19 H19B 109.5 . .
O4 C19 H19C 109.5 . .
H19A C19 H19C 109.5 . .
H19B C19 H19C 109.5 . .
N3 Mn1 O1 109.44(7) . .
N3 Mn1 O2 103.31(8) . .
O1 Mn1 O2 70.32(5) . .
N3 Mn1 N6 94.71(8) . .
O1 Mn1 N6 134.80(6) . .
O2 Mn1 N6 141.14(6) . .
N3 Mn1 N6 165.32(8) . 3_657
O1 Mn1 N6 85.23(6) . 3_657
O2 Mn1 N6 81.17(6) . 3_657
N6 Mn1 N6 74.00(7) . 3_657
N3 Mn1 O4 78.73(8) . .
O1 Mn1 O4 137.90(5) . .
O2 Mn1 O4 67.63(5) . .
N6 Mn1 O4 82.92(6) . .
N6 Mn1 O4 90.39(6) 3_657 .
N3 Mn1 O3 80.19(8) . .
O1 Mn1 O3 66.18(5) . .
O2 Mn1 O3 134.68(5) . .
N6 Mn1 O3 81.84(6) . .
N6 Mn1 O3 106.80(7) 3_657 .
O4 Mn1 O3 152.77(5) . .
C7 N1 C8 116.28(17) . .
C7 N1 Ni1 123.50(14) . .
C8 N1 Ni1 120.00(14) . .
C11 N2 C10 116.71(18) . .
C11 N2 Ni1 124.12(14) . .
C10 N2 Ni1 119.14(15) . .
N4 N3 Mn1 162.6(2) . .
N3 N4 N5 176.7(2) . .
N4 N5 Ni1 121.83(14) . 4_566
N7 N6 Mn1 142.09(14) . .
N7 N6 Mn1 110.43(12) . 3_657
Mn1 N6 Mn1 106.00(7) . 3_657
N8 N7 N6 174.7(2) . .
O2 Ni1 O1 77.83(5) . .
O2 Ni1 N1 167.65(6) . .
O1 Ni1 N1 91.00(6) . .
O2 Ni1 N2 91.21(6) . .
O1 Ni1 N2 164.71(6) . .
N1 Ni1 N2 98.72(7) . .
O2 Ni1 N5 94.56(6) . 4_565
O1 Ni1 N5 96.54(7) . 4_565
N1 Ni1 N5 91.91(7) . 4_565
N2 Ni1 N5 94.91(7) . 4_565
C1 O1 Ni1 126.92(11) . .
C1 O1 Mn1 127.18(11) . .
Ni1 O1 Mn1 105.56(6) . .
C17 O2 Ni1 128.04(11) . .
C17 O2 Mn1 122.53(11) . .
Ni1 O2 Mn1 105.75(6) . .
C2 O3 C18 118.46(17) . .
C2 O3 Mn1 115.88(11) . .
C18 O3 Mn1 125.65(14) . .
C16 O4 C19 118.94(17) . .
C16 O4 Mn1 116.29(11) . .
C19 O4 Mn1 123.78(13) . .

loop_
_geom_bond_atom_site_label_1
_geom_bond_atom_site_label_2
_geom_bond_distance
_geom_bond_site_symmetry_2
C1 O1 1.314(2) .
C1 C6 1.409(3) .
C1 C2 1.413(3) .
C2 O3 1.372(2) .
C2 C3 1.377(3) .
C3 C4 1.389(4) .
C3 H3 0.9300 .
C4 C5 1.367(4) .
C4 H4 0.9300 .
C5 C6 1.412(3) .
C5 H5 0.9300 .
C6 C7 1.447(3) .
C7 N1 1.277(3) .
C7 H7 0.9300 .
C8 N1 1.479(3) .
C8 C9 1.500(4) .
C8 H8A 0.9700 .
C8 H8B 0.9700 .
C9 C10 1.506(4) .
C9 H9A 0.9700 .
C9 H9B 0.9700 .
C10 N2 1.480(3) .
C10 H10A 0.9700 .
C10 H10B 0.9700 .
C11 N2 1.277(3) .
C11 C12 1.447(3) .
C11 H11 0.9300 .
C12 C17 1.399(3) .
C12 C13 1.417(3) .
C13 C14 1.358(4) .
C13 H13 0.9300 .
C14 C15 1.385(4) .
C14 H14 0.9300 .
C15 C16 1.380(3) .
C15 H15 0.9300 .
C16 O4 1.365(2) .
C16 C17 1.417(3) .
C17 O2 1.313(2) .
C18 O3 1.424(2) .
C18 H18A 0.9600 .
C18 H18B 0.9600 .
C18 H18C 0.9600 .
C19 O4 1.427(2) .
C19 H19A 0.9600 .
C19 H19B 0.9600 .
C19 H19C 0.9600 .
Mn1 N3 2.1498(19) .
Mn1 O1 2.1735(13) .
Mn1 O2 2.1852(13) .
Mn1 N6 2.2040(16) .
Mn1 N6 2.3576(17) 3_657
Mn1 O4 2.3861(15) .
Mn1 O3 2.4937(16) .
N1 Ni1 2.0274(16) .
N2 Ni1 2.0275(17) .
N3 N4 1.148(2) .
N4 N5 1.157(2) .
N5 Ni1 2.0775(18) 4_566
N6 N7 1.192(2) .
N6 Mn1 2.3576(17) 3_657
N7 N8 1.152(3) .
Ni1 O2 1.9892(12) .
Ni1 O1 2.0067(13) .
Ni1 N5 2.0776(18) 4_565
